data_4327206
loop_
_publ_author_name
'Jeremiah S. Duncan'
'Michael J. Zdilla'
'Sonny C. Lee'

_publ_contact_author_address
;                                                                               
 Department of Chemistry
 University of Waterloo
 200 University Avenue West
 Waterloo, Ontario  N2L 3G1
 CANADA  
;
_publ_contact_author_email sclee@uwaterloo.ca
_publ_contact_author_fax 519-746-0435
_publ_contact_author_name 'Sonny C. Lee'
_publ_contact_author_phone '519-885-1211 x7501'
_publ_section_title
;
 Synthesis and Elaboration of the Dinuclear Iron-Imide Cluster Core
 [Fe2(\m-NR)2]2+
;
_journal_name_full 'Inorganic Chemistry'
_journal_page_first 1071
_journal_page_last 1080
_journal_paper_doi 10.1021/ic061133+
_journal_volume 46
_journal_year 2007
_chemical_compound_source 'Chemical synthesis, S.C. Lee lab'
_chemical_formula_moiety '(C8H20N +)2 (Fe 3+)2 (C7H7N 2-)2 (Cl-1)4'
_chemical_formula_structural (C8H20N)2(Fe2(NC6H5)2Cl4)
_chemical_formula_sum 'C30 H54 Cl4 Fe2 N4'
_chemical_formula_weight 724.27
_chemical_name_common (NEt4)2[Fe2(mu-NpTol)2Cl4]
_chemical_name_systematic
; 
 ? 
;
_space_group_IT_number 14
_symmetry_cell_setting monoclinic
_symmetry_space_group_name_Hall '-P 2yn'
_symmetry_space_group_name_H-M 'P 1 21/n 1'
_atom_sites_solution_hydrogens geom
_atom_sites_solution_primary direct
_atom_sites_solution_secondary difmap
_audit_creation_method SHELXL
_cell_angle_alpha 90.00
_cell_angle_beta 92.351(2)
_cell_angle_gamma 90.00
_cell_formula_units_Z 2
_cell_length_a 11.2513(4)
_cell_length_b 11.2660(5)
_cell_length_c 14.3038(6)
_cell_measurement_reflns_used 12003
_cell_measurement_temperature 200(2)
_cell_measurement_theta_max 26.02
_cell_measurement_theta_min 2.26
_cell_volume 1811.58(13)
_computing_cell_refinement DENZO-SMN
_computing_data_collection 'NONIUS COLLECT'
_computing_data_reduction DENZO-SMN
_computing_molecular_graphics 'Siemens SHELXTL'
_computing_publication_material 'CIFTAB, Siemens SHELXTL'
_computing_structure_refinement 'Siemens SHELXTL'
_computing_structure_solution 'Siemens SHELXTL'
_diffrn_ambient_temperature 200(2)
_diffrn_measurement_device 'Nonius KappaCCD'
_diffrn_measurement_method '\w scans'
_diffrn_radiation_monochromator graphite
_diffrn_radiation_source 'fine-focus sealed tube'
_diffrn_radiation_type MoK\a
_diffrn_radiation_wavelength 0.71073
_diffrn_reflns_av_R_equivalents 0.0653
_diffrn_reflns_av_sigmaI/netI 0.0459
_diffrn_reflns_limit_h_max 13
_diffrn_reflns_limit_h_min -13
_diffrn_reflns_limit_k_max 13
_diffrn_reflns_limit_k_min 0
_diffrn_reflns_limit_l_max 17
_diffrn_reflns_limit_l_min 0
_diffrn_reflns_number 12003
_diffrn_reflns_theta_max 26.02
_diffrn_reflns_theta_min 2.26
_diffrn_standards_number 0
_exptl_absorpt_coefficient_mu 1.120
_exptl_absorpt_correction_T_max 0.82308
_exptl_absorpt_correction_T_min 0.71321
_exptl_absorpt_correction_type psi-scan
_exptl_crystal_colour purple-black
_exptl_crystal_density_diffrn 1.328
_exptl_crystal_description rod
_exptl_crystal_F_000 764
_exptl_crystal_size_max 0.25
_exptl_crystal_size_mid 0.12
_exptl_crystal_size_min 0.12
_refine_diff_density_max 0.645
_refine_diff_density_min -0.373
_refine_diff_density_rms 0.079
_refine_ls_extinction_method none
_refine_ls_goodness_of_fit_all 1.040
_refine_ls_goodness_of_fit_obs 1.068
_refine_ls_hydrogen_treatment constr
_refine_ls_matrix_type full
_refine_ls_number_parameters 186
_refine_ls_number_reflns 3547
_refine_ls_number_restraints 0
_refine_ls_restrained_S_all 1.040
_refine_ls_restrained_S_obs 1.068
_refine_ls_R_factor_all 0.0651
_refine_ls_R_factor_obs 0.0448
_refine_ls_shift/esd_max 0.000
_refine_ls_shift/esd_mean 0.000
_refine_ls_structure_factor_coef Fsqd
_refine_ls_weighting_details 'w=1/[\s^2^(Fo^2^)+(0.0628P)^2^+1.4783P] where P=(Fo^2^+2Fc^2^)/3'
_refine_ls_weighting_scheme calc
_refine_ls_wR_factor_all 0.1246
_refine_ls_wR_factor_obs 0.1111
_reflns_number_observed 2712
_reflns_number_total 3547
_reflns_observed_criterion I>2\s(I)
_cod_data_source_file ic0611332Bsi20060622_121538_04.cif
_cod_data_source_block (NEt4)2[Fe2(mu-NpTol)2Cl4]
_cod_database_code 4327206

loop_
_symmetry_equiv_pos_as_xyz
'x, y, z'
'-x+1/2, y+1/2, -z+1/2'
'-x, -y, -z'
'x-1/2, -y-1/2, z-1/2'

loop_
_atom_site_aniso_label
_atom_site_aniso_U_11
_atom_site_aniso_U_22
_atom_site_aniso_U_33
_atom_site_aniso_U_23
_atom_site_aniso_U_13
_atom_site_aniso_U_12
Fe1 0.0245(2) 0.0292(2) 0.0270(3) 0.0008(2) 0.0026(2) -0.0028(2)
Cl1 0.0276(4) 0.0597(6) 0.0446(5) 0.0053(4) 0.0007(3) -0.0120(4)
Cl2 0.0397(4) 0.0539(5) 0.0330(4) 0.0084(4) -0.0041(3) -0.0018(4)
N1 0.0271(12) 0.0306(14) 0.0291(13) 0.0031(11) 0.0032(10) -0.0040(10)
N2 0.0256(13) 0.0378(15) 0.037(2) -0.0043(12) -0.0030(11) -0.0010(11)
C1 0.0237(14) 0.036(2) 0.025(2) 0.0035(13) -0.0023(12) 0.0010(12)
C2 0.030(2) 0.038(2) 0.030(2) 0.0053(14) 0.0061(13) -0.0012(13)
C3 0.040(2) 0.055(2) 0.031(2) -0.003(2) 0.0093(14) 0.010(2)
C4 0.053(2) 0.038(2) 0.033(2) -0.0033(15) 0.004(2) 0.012(2)
C5 0.047(2) 0.032(2) 0.033(2) -0.0005(14) 0.0017(15) -0.0006(14)
C6 0.033(2) 0.032(2) 0.025(2) 0.0002(12) 0.0035(12) 0.0005(13)
C7 0.088(3) 0.050(2) 0.058(3) -0.012(2) 0.021(2) 0.022(2)
C8 0.042(2) 0.045(2) 0.039(2) -0.010(2) -0.0012(15) -0.012(2)
C9 0.070(3) 0.038(2) 0.060(3) 0.001(2) -0.010(2) -0.003(2)
C10 0.032(2) 0.056(2) 0.040(2) -0.010(2) -0.0070(14) 0.010(2)
C11 0.057(2) 0.051(2) 0.073(3) -0.006(2) -0.019(2) 0.015(2)
C12 0.024(2) 0.045(2) 0.054(2) 0.002(2) -0.0007(14) 0.0019(14)
C13 0.042(2) 0.071(3) 0.049(2) 0.003(2) 0.009(2) 0.008(2)
C14 0.036(2) 0.048(2) 0.038(2) -0.009(2) -0.0087(14) 0.0015(15)
C15 0.051(2) 0.095(3) 0.039(2) -0.019(2) -0.002(2) 0.006(2)

loop_
_atom_site_label
_atom_site_type_symbol
_atom_site_fract_x
_atom_site_fract_y
_atom_site_fract_z
_atom_site_U_iso_or_equiv
_atom_site_thermal_displace_type
_atom_site_occupancy
_atom_site_calc_flag
_atom_site_refinement_flags
Fe1 Fe 0.05831(3) 0.55521(4) 0.43817(3) 0.0269(2) Uani 1 d .
Cl1 Cl 0.25207(7) 0.61091(8) 0.44794(6) 0.0440(2) Uani 1 d .
Cl2 Cl -0.01358(7) 0.61446(8) 0.29471(6) 0.0423(2) Uani 1 d .
N1 N 0.0320(2) 0.3929(2) 0.4621(2) 0.0289(6) Uani 1 d .
N2 N 0.1315(2) 0.7257(2) 0.8837(2) 0.0335(6) Uani 1 d .
C1 C 0.0639(2) 0.2877(3) 0.4222(2) 0.0282(6) Uani 1 d .
C2 C 0.1577(3) 0.2817(3) 0.3597(2) 0.0326(7) Uani 1 d .
H2 H 0.1993(3) 0.3523(3) 0.3451(2) 0.039 Uiso 1 calc R
C3 C 0.1904(3) 0.1755(3) 0.3193(2) 0.0419(8) Uani 1 d .
H3 H 0.2538(3) 0.1747(3) 0.2774(2) 0.050 Uiso 1 calc R
C4 C 0.1322(3) 0.0701(3) 0.3387(2) 0.0413(8) Uani 1 d .
C5 C 0.0382(3) 0.0749(3) 0.3994(2) 0.0374(8) Uani 1 d .
H5 H -0.0036(3) 0.0042(3) 0.4129(2) 0.045 Uiso 1 calc R
C6 C 0.0048(3) 0.1804(3) 0.4405(2) 0.0301(7) Uani 1 d .
H6 H -0.0593(3) 0.1805(3) 0.4817(2) 0.036 Uiso 1 calc R
C7 C 0.1697(4) -0.0468(3) 0.2968(3) 0.0650(12) Uani 1 d .
H7A H 0.1280(22) -0.1120(4) 0.3268(16) 0.098 Uiso 1 calc R
H7B H 0.2557(6) -0.0571(14) 0.3071(20) 0.098 Uiso 1 calc R
H7C H 0.1496(27) -0.0469(12) 0.2295(5) 0.098 Uiso 1 calc R
C8 C 0.1779(3) 0.8517(3) 0.8962(2) 0.0419(8) Uani 1 d .
H8A H 0.1970(3) 0.8654(3) 0.9635(2) 0.050 Uiso 1 calc R
H8B H 0.2529(3) 0.8593(3) 0.8627(2) 0.050 Uiso 1 calc R
C9 C 0.0932(4) 0.9473(3) 0.8613(3) 0.0564(10) Uani 1 d .
H9A H 0.1268(12) 1.0254(3) 0.8769(18) 0.085 Uiso 1 calc R
H9B H 0.0169(9) 0.9380(16) 0.8912(15) 0.085 Uiso 1 calc R
H9C H 0.0809(20) 0.9405(16) 0.7933(4) 0.085 Uiso 1 calc R
C10 C 0.2252(3) 0.6444(3) 0.9259(2) 0.0428(8) Uani 1 d .
H10A H 0.2408(3) 0.6675(3) 0.9920(2) 0.051 Uiso 1 calc R
H10B H 0.2998(3) 0.6567(3) 0.8927(2) 0.051 Uiso 1 calc R
C11 C 0.1952(4) 0.5138(4) 0.9227(3) 0.0609(11) Uani 1 d .
H11A H 0.2613(12) 0.4682(4) 0.9514(19) 0.091 Uiso 1 calc R
H11B H 0.1817(26) 0.4888(7) 0.8575(3) 0.091 Uiso 1 calc R
H11C H 0.1231(15) 0.4995(5) 0.9573(18) 0.091 Uiso 1 calc R
C12 C 0.0141(3) 0.7108(3) 0.9317(2) 0.0411(8) Uani 1 d .
H12A H -0.0455(3) 0.7642(3) 0.9010(2) 0.049 Uiso 1 calc R
H12B H -0.0140(3) 0.6283(3) 0.9217(2) 0.049 Uiso 1 calc R
C13 C 0.0187(3) 0.7361(4) 1.0355(3) 0.0536(10) Uani 1 d .
H13A H 0.0742(19) 0.6809(16) 1.0673(3) 0.080 Uiso 1 calc R
H13B H -0.0607(6) 0.7260(24) 1.0599(4) 0.080 Uiso 1 calc R
H13C H 0.0458(23) 0.8178(8) 1.0465(3) 0.080 Uiso 1 calc R
C14 C 0.1065(3) 0.6972(3) 0.7809(2) 0.0406(8) Uani 1 d .
H14A H 0.0725(3) 0.6162(3) 0.7761(2) 0.049 Uiso 1 calc R
H14B H 0.0455(3) 0.7531(3) 0.7555(2) 0.049 Uiso 1 calc R
C15 C 0.2130(3) 0.7034(4) 0.7209(3) 0.0619(12) Uani 1 d .
H15A H 0.1899(7) 0.6795(27) 0.6569(6) 0.093 Uiso 1 calc R
H15B H 0.2751(11) 0.6499(20) 0.7462(13) 0.093 Uiso 1 calc R
H15C H 0.2435(17) 0.7849(7) 0.7207(17) 0.093 Uiso 1 calc R

loop_
_atom_type_symbol
_atom_type_description
_atom_type_scat_dispersion_real
_atom_type_scat_dispersion_imag
_atom_type_scat_source
C C 0.0033 0.0016 'International Tables Vol C Tables 4.2.6.8 and 6.1.1.4'
H H 0.0000 0.0000 'International Tables Vol C Tables 4.2.6.8 and 6.1.1.4'
N N 0.0061 0.0033 'International Tables Vol C Tables 4.2.6.8 and 6.1.1.4'
Cl Cl 0.1484 0.1585 'International Tables Vol C Tables 4.2.6.8 and 6.1.1.4'
Fe Fe 0.3463 0.8444 'International Tables Vol C Tables 4.2.6.8 and 6.1.1.4'

loop_
_geom_angle_atom_site_label_1
_geom_angle_atom_site_label_2
_geom_angle_atom_site_label_3
_geom_angle
_geom_angle_site_symmetry_1
_geom_angle_site_symmetry_3
N1 Fe1 N1 94.00(11) 3_566 .
N1 Fe1 Cl1 114.58(8) 3_566 .
N1 Fe1 Cl1 114.51(8) . .
N1 Fe1 Cl2 114.23(8) 3_566 .
N1 Fe1 Cl2 113.31(8) . .
Cl1 Fe1 Cl2 106.24(3) . .
N1 Fe1 Fe1 47.13(8) 3_566 3_566
N1 Fe1 Fe1 46.88(8) . 3_566
Cl1 Fe1 Fe1 127.52(3) . 3_566
Cl2 Fe1 Fe1 126.23(3) . 3_566
C1 N1 Fe1 138.1(2) . 3_566
C1 N1 Fe1 135.9(2) . .
Fe1 N1 Fe1 86.00(11) 3_566 .
C10 N2 C14 111.0(2) . .
C10 N2 C8 106.9(2) . .
C14 N2 C8 111.1(3) . .
C10 N2 C12 111.0(3) . .
C14 N2 C12 106.4(2) . .
C8 N2 C12 110.5(2) . .
N1 C1 C6 122.1(2) . .
N1 C1 C2 121.3(3) . .
C6 C1 C2 116.6(3) . .
C3 C2 C1 121.6(3) . .
C2 C3 C4 121.3(3) . .
C3 C4 C5 117.8(3) . .
C3 C4 C7 121.6(3) . .
C5 C4 C7 120.6(3) . .
C6 C5 C4 121.5(3) . .
C5 C6 C1 121.3(3) . .
C9 C8 N2 114.7(3) . .
N2 C10 C11 115.4(3) . .
C13 C12 N2 115.2(3) . .
C15 C14 N2 114.9(3) . .

loop_
_geom_bond_atom_site_label_1
_geom_bond_atom_site_label_2
_geom_bond_distance
_geom_bond_site_symmetry_2
Fe1 N1 1.878(2) 3_566
Fe1 N1 1.886(2) .
Fe1 Cl1 2.2673(8) .
Fe1 Cl2 2.2747(9) .
Fe1 Fe1 2.5667(8) 3_566
N1 C1 1.370(4) .
N1 Fe1 1.878(2) 3_566
N2 C10 1.505(4) .
N2 C14 1.520(4) .
N2 C8 1.520(4) .
N2 C12 1.523(4) .
C1 C6 1.409(4) .
C1 C2 1.413(4) .
C2 C3 1.386(5) .
C3 C4 1.389(5) .
C4 C5 1.397(5) .
C4 C7 1.514(5) .
C5 C6 1.385(4) .
C8 C9 1.509(5) .
C10 C11 1.510(5) .
C12 C13 1.510(5) .
C14 C15 1.504(5) .

loop_
_geom_torsion_atom_site_label_1
_geom_torsion_atom_site_label_2
_geom_torsion_atom_site_label_3
_geom_torsion_atom_site_label_4
_geom_torsion
_geom_torsion_site_symmetry_1
_geom_torsion_site_symmetry_4
N1 Fe1 N1 C1 178.9(3) 3_566 .
Cl1 Fe1 N1 C1 -61.8(3) . .
Cl2 Fe1 N1 C1 60.3(3) . .
Fe1 Fe1 N1 C1 178.9(3) 3_566 .
N1 Fe1 N1 Fe1 0.0 3_566 3_566
Cl1 Fe1 N1 Fe1 119.35(7) . 3_566
Cl2 Fe1 N1 Fe1 -118.56(7) . 3_566
Fe1 Fe1 N1 Fe1 0.0 3_566 3_566
Fe1 N1 C1 C6 15.9(5) 3_566 .
Fe1 N1 C1 C6 -162.5(2) . .
Fe1 N1 C1 C2 -164.7(2) 3_566 .
Fe1 N1 C1 C2 16.9(4) . .
N1 C1 C2 C3 179.9(3) . .
C6 C1 C2 C3 -0.6(4) . .
C1 C2 C3 C4 -0.1(5) . .
C2 C3 C4 C5 0.9(5) . .
C2 C3 C4 C7 -178.3(3) . .
C3 C4 C5 C6 -1.0(5) . .
C7 C4 C5 C6 178.2(3) . .
C4 C5 C6 C1 0.3(5) . .
N1 C1 C6 C5 180.0(3) . .
C2 C1 C6 C5 0.5(4) . .
C10 N2 C8 C9 -177.6(3) . .
C14 N2 C8 C9 61.2(4) . .
C12 N2 C8 C9 -56.7(4) . .
C14 N2 C10 C11 -60.1(4) . .
C8 N2 C10 C11 178.7(3) . .
C12 N2 C10 C11 58.1(4) . .
C10 N2 C12 C13 59.6(4) . .
C14 N2 C12 C13 -179.5(3) . .
C8 N2 C12 C13 -58.8(4) . .
C10 N2 C14 C15 -57.5(4) . .
C8 N2 C14 C15 61.3(4) . .
C12 N2 C14 C15 -178.3(3) . .
